data_7200799
loop_
_publ_author_name
'Iozzi, Maria Francesca'
'Bisio, Chiara'
'Regi-Macedo, Thais'
'Airoldi, Claudio'
'Cossi, Maurizio'
'Marchese, Leonardo'

_publ_section_title
;
 Structural changes induced by dehydration in the crystalline layered
 silicate Na-RUB-18: a computational/experimental combined study
;
_journal_issue 17
_journal_name_full 'Journal of Materials Chemistry'
_journal_page_first 2610
_journal_paper_doi 10.1039/b822013c
_journal_volume 19
_journal_year 2009
_space_group_IT_number 1
_symmetry_space_group_name_Hall 'P 1'
_symmetry_space_group_name_H-M 'P 1'
_cell_angle_alpha 90.000000
_cell_angle_beta 90.000000
_cell_angle_gamma 90.130185
_cell_length_a 7.625640
_cell_length_b 15.381577
_cell_length_c 50.000000
_cell_volume 5864.703
_cod_data_source_file b822013c2.txt
_cod_data_source_block SWNT
_cod_database_code 7200799

loop_
_symmetry_equiv_pos_as_xyz
x,y,z

loop_
_atom_site_label
_atom_site_type_symbol
_atom_site_fract_x
_atom_site_fract_y
_atom_site_fract_z
O1 O -0.427002 0.028120 0.399284
O2 O 0.516983 0.198062 0.401074
O3 O 0.531175 0.363827 0.379000
SI4 SI 0.521340 0.257049 0.373388
SI5 SI 0.530995 0.462841 0.365937
O6 O 0.343754 0.245125 0.354249
O7 O -0.306682 0.233572 0.354091
O8 O 0.354477 -0.513526 0.347488
O9 O -0.300348 -0.522432 0.346027
O10 O 0.032504 0.008010 0.331977
O11 O 0.020095 0.232721 0.330222
SI12 SI 0.248040 0.019383 0.329028
SI13 SI 0.235933 0.223953 0.326448
SI14 SI -0.178720 0.011382 0.323899
SI15 SI -0.194619 0.217960 0.326300
O16 O 0.285235 0.120749 0.318734
O17 O -0.228758 0.114428 0.317343
O18 O 0.310862 0.280046 0.300983
O19 O -0.276624 0.276205 0.301768
O20 O 0.290169 0.451040 0.294674
O21 O -0.223016 0.445831 0.293643
SI22 SI 0.316826 0.358391 0.277046
SI23 SI -0.267180 0.352570 0.277141
O24 O 0.524734 0.353751 0.267348
O25 O 0.179943 0.329662 0.253330
O26 O -0.130029 0.316635 0.254425
H27 H 0.235827 0.086043 0.190903
H28 H -0.152840 -0.047003 0.225585
H29 H 0.290556 -0.004259 0.205908
H30 H -0.012429 0.018477 0.211454
NA31 NA 0.016079 0.052087 0.262019
O32 O 0.230003 0.053693 0.207688
O33 O 0.264059 0.146692 0.252988
O34 O -0.122969 0.014410 0.221613
O35 O -0.223365 0.148962 0.253628
NA36 NA 0.517775 0.161042 0.282268
H37 H 0.233317 0.208761 0.249945
H38 H -0.225861 0.114856 0.236844
H39 H 0.268860 0.114984 0.235481
H40 H -0.187492 0.211302 0.250384
O41 O 0.350682 0.449468 0.187173
O42 O -0.336384 0.430886 0.188757
O43 O 0.005075 0.409104 0.174855
SI44 SI 0.214780 0.406144 0.165493
SI45 SI -0.201918 0.397241 0.165333
O46 O 0.256004 0.307891 0.151541
O47 O 0.205903 0.474432 0.138614
O48 O -0.226968 0.298456 0.151263
O49 O -0.214792 0.465900 0.138843
O50 O 0.259437 0.138968 0.132266
O51 O -0.246667 0.132769 0.130323
SI52 SI 0.285133 0.036454 0.122193
SI53 SI 0.299459 0.244233 0.125641
SI54 SI -0.288976 0.029539 0.122889
SI55 SI -0.277506 0.238745 0.124775
O56 O -0.502780 0.019720 0.116947
O57 O -0.488967 0.252560 0.118499
O58 O 0.183653 0.271733 0.098995
O59 O -0.160406 0.268182 0.098334
O60 O 0.174554 0.522882 0.086958
O61 O -0.175771 0.511077 0.086045
SI62 SI 0.013245 0.279794 0.078216
SI63 SI 0.005035 0.486731 0.069319
O64 O 0.016505 0.380597 0.065913
O65 O -0.013689 0.050216 0.048183
O66 O 0.017120 0.214712 0.052271
H67 H -0.478831 0.435376 0.189476
H68 H 0.027976 0.328360 0.252604
H69 H -0.001094 0.151313 0.049796
H70 H 0.023215 0.026847 0.031059
H71 H 0.534074 0.134194 0.401947
H72 H -0.375453 0.003613 0.415399
O73 O -0.461804 -0.468967 0.392932
O74 O 0.494403 -0.305320 0.394540
O75 O 0.524708 -0.138525 0.378779
SI76 SI 0.513612 -0.241608 0.368219
SI77 SI 0.537952 -0.034256 0.371526
O78 O 0.345975 -0.246560 0.346786
O79 O -0.310002 -0.260455 0.349318
O80 O 0.356239 0.003731 0.357463
O81 O -0.301742 -0.020063 0.349431
O82 O 0.027042 -0.500015 0.327316
O83 O 0.016577 -0.267828 0.327105
SI84 SI 0.237840 -0.486764 0.320495
SI85 SI 0.228844 -0.277717 0.320667
SI86 SI -0.183462 -0.491215 0.319636
SI87 SI -0.196416 -0.282502 0.321952
O88 O 0.270895 -0.381779 0.314108
O89 O -0.225917 -0.386706 0.313858
O90 O 0.276034 -0.215640 0.294448
O91 O -0.257890 -0.217099 0.297448
O92 O 0.325310 -0.046321 0.306069
O93 O -0.205376 -0.044512 0.295893
SI94 SI 0.316780 -0.117838 0.280870
SI95 SI -0.265270 -0.131057 0.276745
O96 O 0.521370 -0.119631 0.268946
O97 O 0.155673 -0.084964 0.261255
O98 O -0.136520 -0.140388 0.250252
H99 H 0.285433 -0.448882 0.192072
H100 H -0.169283 -0.352890 0.202648
H101 H 0.184746 -0.361055 0.204352
H102 H -0.269524 -0.441685 0.193316
NA103 NA 0.005616 -0.404451 0.157106
O104 O 0.246840 -0.386484 0.188932
O105 O -0.002927 -0.284261 0.218260
O106 O -0.227177 -0.383775 0.187562
O107 O -0.425077 -0.276937 0.230499
NA108 NA -0.492858 -0.295484 0.186515
H109 H -0.037644 -0.272162 0.236738
H110 H -0.362393 -0.221249 0.229648
H111 H -0.001123 -0.227951 0.209002
H112 H 0.515990 -0.283677 0.247607
O113 O 0.350584 -0.098347 0.191944
O114 O -0.359853 -0.155408 0.186230
O115 O 0.004097 -0.129589 0.176895
SI116 SI 0.213007 -0.115953 0.166825
SI117 SI -0.203955 -0.130111 0.164843
O118 O 0.273745 -0.204536 0.149023
O119 O 0.215279 -0.031596 0.145524
O120 O -0.191896 -0.208445 0.141404
O121 O -0.234310 -0.037792 0.147290
O122 O 0.248852 -0.362814 0.125382
O123 O -0.227983 -0.371334 0.123690
SI124 SI 0.286022 -0.464447 0.114853
SI125 SI 0.304549 -0.259012 0.120737
SI126 SI -0.282499 0.528103 0.114382
SI127 SI -0.267018 -0.267255 0.116523
O128 O -0.498032 0.523296 0.109879
O129 O -0.482762 -0.255572 0.113791
O130 O 0.183327 -0.223648 0.095686
O131 O -0.160086 -0.244264 0.088685
O132 O 0.170129 0.018577 0.094417
O133 O -0.177164 0.004546 0.095271
SI134 SI 0.024688 -0.218297 0.072705
SI135 SI -0.002132 -0.011528 0.076303
O136 O 0.013568 -0.112889 0.065445
O137 O 0.002620 -0.457017 0.040120
O138 O 0.057827 -0.278010 0.045670
H139 H -0.503627 -0.120091 0.190537
H140 H 0.036978 -0.116171 0.254603
H141 H 0.034817 -0.340014 0.042603
H142 H 0.046927 -0.480668 0.023444
H143 H 0.507368 -0.369779 0.394789
H144 H -0.419103 -0.492261 0.409815
